data_7004730
loop_
_publ_author_name
'Klap\"otke, Thomas M.'
'Sabat\'e, Carles Mir\'o'
'Welch, Jan M.'

_publ_section_title
;
 Alkali metal 5-nitrotetrazolate salts: prospective replacements for
 service lead(ii) azide in explosive initiators
;
_journal_issue 45
_journal_name_full 'Dalton Transactions'
_journal_page_first 6372
_journal_page_last 6380
_journal_paper_doi 10.1039/b811410b
_journal_year 2008
_chemical_absolute_configuration ad
_chemical_formula_moiety 'C N5 O2, Rb'
_chemical_formula_sum 'C N5 O2 Rb'
_chemical_formula_weight 199.53
_space_group_IT_number 9
_symmetry_cell_setting monoclinic
_symmetry_space_group_name_Hall 'C -2yc'
_symmetry_space_group_name_H-M 'C 1 c 1'
_audit_creation_date 2008-05-30T09:47:38-00:00
_audit_creation_method 'WinGX routine CIF_UPDATE'
_cell_angle_alpha 90
_cell_angle_beta 93.824(4)
_cell_angle_gamma 90
_cell_formula_units_Z 4
_cell_length_a 11.9135(5)
_cell_length_b 5.1626(2)
_cell_length_c 8.6760(3)
_cell_measurement_reflns_used 1256
_cell_measurement_temperature 100(2)
_cell_measurement_theta_max 28.6227
_cell_measurement_theta_min 4.0263
_cell_volume 532.43(4)
_computing_cell_refinement
;
CrysAlis RED, Oxford Diffraction Ltd.,
Version 1.171.31.7 (release 18-10-2006 CrysAlis171 .NET)
(compiled Oct 18 2006,16:28:17)
;
_computing_data_collection
;
CrysAlis CCD, Oxford Diffraction Ltd.,
Version 1.171.31.7 (release 18-10-2006 CrysAlis171 .NET)
(compiled Oct 18 2006,16:28:17)
;
_computing_data_reduction
;
CrysAlis RED, Oxford Diffraction Ltd.,
Version 1.171.31.7 (release 18-10-2006 CrysAlis171 .NET)
(compiled Oct 18 2006,16:28:17)
;
_computing_molecular_graphics 'Ortep-3 for Windows (Farrugia, 1997)'
_computing_publication_material 'WinGX publication routines (Farrugia, 1999)'
_computing_structure_refinement 'SHELXL-97 (Sheldrick, 1997)'
_computing_structure_solution 'SHELXS-97 (Sheldrick, 1997)'
_diffrn_measured_fraction_theta_full 0.979
_diffrn_measured_fraction_theta_max 0.979
_diffrn_measurement_device 'CCD camera on \k-goniostat'
_diffrn_measurement_device_type 'Oxford Xcalibur3 CCD area detector'
_diffrn_measurement_method 'omega scan'
_diffrn_radiation_probe x-ray
_diffrn_radiation_type MoK\a
_diffrn_radiation_wavelength 0.71073
_diffrn_reflns_av_R_equivalents 0.0211
_diffrn_reflns_limit_h_max 15
_diffrn_reflns_limit_h_min -15
_diffrn_reflns_limit_k_max 6
_diffrn_reflns_limit_k_min -6
_diffrn_reflns_limit_l_max 11
_diffrn_reflns_limit_l_min -10
_diffrn_reflns_number 1591
_diffrn_reflns_theta_full 26.98
_diffrn_reflns_theta_max 26.98
_diffrn_reflns_theta_min 4.3
_exptl_absorpt_coefficient_mu 9.222
_exptl_absorpt_correction_T_max 0.631
_exptl_absorpt_correction_T_min 0.364
_exptl_absorpt_correction_type multi-scan
_exptl_absorpt_process_details
;
CrysAlis RED, Oxford Diffraction Ltd.,
Version 1.171.31.7 (release 18-10-2006 CrysAlis171 .NET)
(compiled Oct 18 2006,16:28:17)
Empirical absorption correction using spherical harmonics,
implemented in SCALE3 ABSPACK scaling algorithm.
;
_exptl_crystal_colour colorless
_exptl_crystal_density_diffrn 2.489
_exptl_crystal_density_method 'not measured'
_exptl_crystal_description block
_exptl_crystal_F_000 376
_exptl_crystal_size_max 0.2
_exptl_crystal_size_mid 0.15
_exptl_crystal_size_min 0.05
_refine_diff_density_max 0.527
_refine_diff_density_min -0.822
_refine_ls_abs_structure_details 'Flack H D (1983), Acta Cryst. A39, 876-881'
_refine_ls_abs_structure_Flack 0.600(13)
_refine_ls_extinction_method none
_refine_ls_goodness_of_fit_ref 1.031
_refine_ls_matrix_type full
_refine_ls_number_parameters 83
_refine_ls_number_reflns 875
_refine_ls_number_restraints 2
_refine_ls_restrained_S_all 1.03
_refine_ls_R_factor_gt 0.0225
_refine_ls_shift/su_max 0
_refine_ls_structure_factor_coef Fsqd
_refine_ls_weighting_details 'calc w=1/[\s^2^(Fo^2^)+(0.0287P)^2^+0.0000P] where P=(Fo^2^+2Fc^2^)/3'
_refine_ls_weighting_scheme calc
_refine_ls_wR_factor_ref 0.0493
_reflns_number_gt 811
_reflns_number_total 875
_reflns_threshold_expression >2sigma(I)
_cod_data_source_file b811410b.txt
_cod_data_source_block cx089-rbnt
_cod_original_sg_symbol_H-M 'C c'
_cod_database_code 7004730

loop_
_symmetry_equiv_pos_as_xyz
'x, y, z'
'x, -y, z+1/2'
'x+1/2, y+1/2, z'
'x+1/2, -y+1/2, z+1/2'

loop_
_atom_site_label
_atom_site_type_symbol
_atom_site_fract_x
_atom_site_fract_y
_atom_site_fract_z
_atom_site_U_iso_or_equiv
_atom_site_adp_type
_atom_site_occupancy
_atom_site_symmetry_multiplicity
_atom_site_calc_flag
_atom_site_refinement_flags
_atom_site_disorder_assembly
_atom_site_disorder_group
C C 0.5479(6) 0.7330(15) 0.2934(5) 0.0099(12) Uani 1 1 d . . .
N1 N 0.6576(3) 0.7100(8) 0.3323(4) 0.0128(9) Uani 1 1 d . . .
N2 N 0.6615(5) 0.4975(11) 0.4218(6) 0.0177(12) Uani 1 1 d . . .
N3 N 0.5560(5) 0.4041(10) 0.4328(6) 0.0174(11) Uani 1 1 d . . .
N4 N 0.4833(3) 0.5529(8) 0.3503(4) 0.0140(8) Uani 1 1 d . . .
N5 N 0.5038(4) 0.9438(10) 0.1963(5) 0.0124(8) Uani 1 1 d . . .
O2 O 0.4011(4) 0.9506(10) 0.1691(6) 0.0238(11) Uani 1 1 d . . .
O1 O 0.5696(4) 1.0991(8) 0.1459(5) 0.0185(9) Uani 1 1 d . . .
Rb Rb 0.7970 0.05791(7) 0.5716 0.01301(12) Uani 1 1 d . . .

loop_
_atom_site_aniso_label
_atom_site_aniso_U_11
_atom_site_aniso_U_22
_atom_site_aniso_U_33
_atom_site_aniso_U_23
_atom_site_aniso_U_13
_atom_site_aniso_U_12
C 0.0113(19) 0.012(3) 0.006(3) -0.001(3) -0.003(3) 0.0010(19)
N1 0.014(2) 0.014(2) 0.0111(19) 0.0013(17) 0.0002(16) 0.0015(17)
N2 0.018(3) 0.023(3) 0.011(3) 0.000(2) -0.003(2) 0.006(2)
N3 0.025(3) 0.015(3) 0.013(2) 0.002(2) -0.002(2) -0.003(2)
N4 0.015(2) 0.013(2) 0.0143(19) 0.0012(19) 0.0032(17) -0.002(2)
N5 0.009(2) 0.014(2) 0.015(2) -0.002(2) -0.0016(18) 0.003(2)
O2 0.013(2) 0.020(2) 0.037(3) 0.002(2) -0.010(2) 0.005(2)
O1 0.022(2) 0.018(2) 0.017(2) 0.0023(17) 0.0075(18) -0.0003(16)
Rb 0.01100(19) 0.01403(19) 0.01398(18) -0.0010(5) 0.00068(13) 0.0001(6)

loop_
_atom_type_symbol
_atom_type_description
_atom_type_scat_dispersion_real
_atom_type_scat_dispersion_imag
_atom_type_scat_source
C C 0.0033 0.0016 'International Tables Vol C Tables 4.2.6.8 and 6.1.1.4'
N N 0.0061 0.0033 'International Tables Vol C Tables 4.2.6.8 and 6.1.1.4'
O O 0.0106 0.006 'International Tables Vol C Tables 4.2.6.8 and 6.1.1.4'
Rb Rb -0.9393 2.9676 'International Tables Vol C Tables 4.2.6.8 and 6.1.1.4'

loop_
_geom_angle_atom_site_label_1
_geom_angle_atom_site_label_2
_geom_angle_atom_site_label_3
_geom_angle
_geom_angle_site_symmetry_1
_geom_angle_site_symmetry_3
_geom_angle_publ_flag
N4 C N1 115.4(6) . . ?
N4 C N5 123.0(6) . . ?
N1 C N5 121.6(6) . . ?
C N1 N2 102.3(5) . . ?
C N1 Rb 110.0(3) . 2_564 ?
N2 N1 Rb 137.0(4) . 2_564 ?
C N1 Rb 125.7(3) . 1_565 ?
N2 N1 Rb 95.1(3) . 1_565 ?
Rb N1 Rb 88.64(10) 2_564 1_565 ?
N1 N2 N3 109.6(5) . . ?
N1 N2 Rb 149.0(4) . . ?
N3 N2 Rb 100.0(3) . . ?
N1 N2 Rb 62.6(3) . 1_565 ?
N3 N2 Rb 132.2(4) . 1_565 ?
Rb N2 Rb 103.84(17) . 1_565 ?
N4 N3 N2 109.3(5) . . ?
N4 N3 Rb 59.6(3) . 3_455 ?
N2 N3 Rb 142.3(4) . 3_455 ?
N4 N3 Rb 164.4(4) . . ?
N2 N3 Rb 57.8(3) . . ?
Rb N3 Rb 135.92(15) 3_455 . ?
C N4 N3 103.4(5) . . ?
C N4 Rb 134.4(4) . 3_455 ?
N3 N4 Rb 98.2(3) . 3_455 ?
C N4 Rb 103.5(3) . 4_454 ?
N3 N4 Rb 133.8(3) . 4_454 ?
Rb N4 Rb 88.86(11) 3_455 4_454 ?
O1 N5 O2 124.4(5) . . ?
O1 N5 C 118.8(5) . . ?
O2 N5 C 116.7(5) . . ?
O1 N5 Rb 82.5(3) . 4_464 ?
O2 N5 Rb 44.4(3) . 4_464 ?
C N5 Rb 154.8(3) . 4_464 ?
N5 O2 Rb 118.5(4) . 4_464 ?
N5 O2 Rb 114.6(4) . 4_454 ?
Rb O2 Rb 121.20(16) 4_464 4_454 ?
N5 O1 Rb 121.3(3) . 2_564 ?
O2 Rb O1 123.73(13) 4_565 2_565 ?
O2 Rb O2 121.20(16) 4_565 4 ?
O1 Rb O2 93.83(11) 2_565 4 ?
O2 Rb N2 71.19(18) 4_565 . ?
O1 Rb N2 80.09(15) 2_565 . ?
O2 Rb N2 167.23(11) 4 . ?
O2 Rb N4 82.88(13) 4_565 3_545 ?
O1 Rb N4 149.43(11) 2_565 3_545 ?
O2 Rb N4 82.22(12) 4 3_545 ?
N2 Rb N4 97.26(14) . 3_545 ?
O2 Rb N1 72.20(12) 4_565 2_565 ?
O1 Rb N1 53.61(11) 2_565 2_565 ?
O2 Rb N1 111.13(12) 4 2_565 ?
N2 Rb N1 74.33(13) . 2_565 ?
N4 Rb N1 155.07(11) 3_545 2_565 ?
O2 Rb N1 152.13(12) 4_565 1_545 ?
O1 Rb N1 62.12(10) 2_565 1_545 ?
O2 Rb N1 82.89(12) 4 1_545 ?
N2 Rb N1 84.34(14) . 1_545 ?
N4 Rb N1 87.32(10) 3_545 1_545 ?
N1 Rb N1 114.49(12) 2_565 1_545 ?
O2 Rb N4 71.31(13) 4_565 4 ?
O1 Rb N4 112.66(11) 2_565 4 ?
O2 Rb N4 51.84(12) 4 4 ?
N2 Rb N4 140.91(14) . 4 ?
N4 Rb N4 88.69(11) 3_545 4 ?
N1 Rb N4 84.14(10) 2_565 4 ?
N1 Rb N4 134.66(11) 1_545 4 ?
O2 Rb N3 85.93(14) 4_565 3_545 ?
O1 Rb N3 149.84(11) 2_565 3_545 ?
O2 Rb N3 62.50(12) 4 3_545 ?
N2 Rb N3 118.84(15) . 3_545 ?
N4 Rb N3 22.25(11) 3_545 3_545 ?
N1 Rb N3 149.63(11) 2_565 3_545 ?
N1 Rb N3 94.74(11) 1_545 3_545 ?
N4 Rb N3 68.70(10) 4 3_545 ?
O2 Rb N2 174.46(11) 4_565 1_545 ?
O1 Rb N2 56.46(13) 2_565 1_545 ?
O2 Rb N2 63.63(13) 4 1_545 ?
N2 Rb N2 103.84(17) . 1_545 ?
N4 Rb N2 95.53(12) 3_545 1_545 ?
N1 Rb N2 109.21(12) 2_565 1_545 ?
N1 Rb N2 22.34(12) 1_545 1_545 ?
N4 Rb N2 114.03(12) 4 1_545 ?
N3 Rb N2 94.60(13) 3_545 1_545 ?
O2 Rb N3 88.80(13) 4_565 . ?
O1 Rb N3 58.22(14) 2_565 . ?
O2 Rb N3 148.41(13) 4 . ?
N2 Rb N3 22.24(15) . . ?
N4 Rb N3 113.69(12) 3_545 . ?
N1 Rb N3 66.04(11) 2_565 . ?
N1 Rb N3 71.39(11) 1_545 . ?
N4 Rb N3 148.32(11) 4 . ?
N3 Rb N3 135.92(15) 3_545 . ?
N2 Rb N3 86.99(14) 1_545 . ?
O2 Rb N5 17.11(12) 4_565 4_565 ?
O1 Rb N5 137.56(11) 2_565 4_565 ?
O2 Rb N5 105.85(12) 4 4_565 ?
N2 Rb N5 85.95(15) . 4_565 ?
N4 Rb N5 71.79(11) 3_545 4_565 ?
N1 Rb N5 84.08(10) 2_565 4_565 ?
N1 Rb N5 155.62(10) 1_545 4_565 ?
N4 Rb N5 59.25(10) 4 4_565 ?
N3 Rb N5 70.67(9) 3_545 4_565 ?
N2 Rb N5 165.09(11) 1_545 4_565 ?
N3 Rb N5 105.09(15) . 4_565 ?

loop_
_geom_bond_atom_site_label_1
_geom_bond_atom_site_label_2
_geom_bond_distance
_geom_bond_site_symmetry_2
_geom_bond_publ_flag
C N4 1.323(9) . ?
C N1 1.333(8) . ?
C N5 1.453(9) . ?
N1 N2 1.343(7) . ?
N1 Rb 3.131(4) 2_564 ?
N1 Rb 3.136(4) 1_565 ?
N2 N3 1.355(9) . ?
N2 Rb 3.028(6) . ?
N2 Rb 3.519(6) 1_565 ?
N3 N4 1.331(6) . ?
N3 Rb 3.479(6) 3_455 ?
N3 Rb 3.525(5) . ?
N4 Rb 3.030(4) 3_455 ?
N4 Rb 3.222(4) 4_454 ?
N5 O1 1.223(6) . ?
N5 O2 1.230(6) . ?
N5 Rb 3.675(5) 4_464 ?
O2 Rb 2.925(5) 4_464 ?
O2 Rb 3.001(5) 4_454 ?
O1 Rb 2.939(4) 2_564 ?
Rb O2 2.925(5) 4_565 ?
Rb O1 2.939(4) 2_565 ?
Rb O2 3.001(5) 4 ?
Rb N4 3.030(4) 3_545 ?
Rb N1 3.131(4) 2_565 ?
Rb N1 3.136(4) 1_545 ?
Rb N4 3.222(4) 4 ?
Rb N3 3.479(6) 3_545 ?
Rb N2 3.519(6) 1_545 ?
Rb N5 3.675(5) 4_565 ?

loop_
_geom_torsion_atom_site_label_1
_geom_torsion_atom_site_label_2
_geom_torsion_atom_site_label_3
_geom_torsion_atom_site_label_4
_geom_torsion
_geom_torsion_site_symmetry_1
_geom_torsion_site_symmetry_2
_geom_torsion_site_symmetry_3
_geom_torsion_site_symmetry_4
_geom_torsion_publ_flag
N4 C N1 N2 -0.3(6) . . . . ?
N5 C N1 N2 179.2(4) . . . . ?
N4 C N1 Rb 150.8(3) . . . 2_564 ?
N5 C N1 Rb -29.7(6) . . . 2_564 ?
N4 C N1 Rb -105.9(5) . . . 1_565 ?
N5 C N1 Rb 73.6(5) . . . 1_565 ?
C N1 N2 N3 0.0(6) . . . . ?
Rb N1 N2 N3 -138.4(4) 2_564 . . . ?
Rb N1 N2 N3 128.2(4) 1_565 . . . ?
C N1 N2 Rb 161.7(6) . . . . ?
Rb N1 N2 Rb 23.3(10) 2_564 . . . ?
Rb N1 N2 Rb -70.1(7) 1_565 . . . ?
C N1 N2 Rb -128.2(4) . . . 1_565 ?
Rb N1 N2 Rb 93.5(4) 2_564 . . 1_565 ?
N1 N2 N3 N4 0.4(6) . . . . ?
Rb N2 N3 N4 -170.2(3) . . . . ?
Rb N2 N3 N4 70.7(6) 1_565 . . . ?
N1 N2 N3 Rb -64.5(7) . . . 3_455 ?
Rb N2 N3 Rb 125.0(4) . . . 3_455 ?
Rb N2 N3 Rb 5.8(8) 1_565 . . 3_455 ?
N1 N2 N3 Rb 170.5(5) . . . . ?
Rb N2 N3 Rb -119.2(5) 1_565 . . . ?
N1 C N4 N3 0.5(6) . . . . ?
N5 C N4 N3 -179.0(5) . . . . ?
N1 C N4 Rb 116.5(5) . . . 3_455 ?
N5 C N4 Rb -63.0(6) . . . 3_455 ?
N1 C N4 Rb -141.6(3) . . . 4_454 ?
N5 C N4 Rb 38.9(5) . . . 4_454 ?
N2 N3 N4 C -0.5(6) . . . . ?
Rb N3 N4 C 139.5(4) 3_455 . . . ?
Rb N3 N4 C -32.8(15) . . . . ?
N2 N3 N4 Rb -140.0(4) . . . 3_455 ?
Rb N3 N4 Rb -172.4(12) . . . 3_455 ?
N2 N3 N4 Rb 123.6(5) . . . 4_454 ?
Rb N3 N4 Rb -96.3(4) 3_455 . . 4_454 ?
Rb N3 N4 Rb 91.3(14) . . . 4_454 ?
N4 C N5 O1 -178.5(4) . . . . ?
N1 C N5 O1 2.1(7) . . . . ?
N4 C N5 O2 0.6(8) . . . . ?
N1 C N5 O2 -178.8(5) . . . . ?
N4 C N5 Rb 36.6(11) . . . 4_464 ?
N1 C N5 Rb -142.9(6) . . . 4_464 ?
O1 N5 O2 Rb -21.9(7) . . . 4_464 ?
C N5 O2 Rb 159.0(3) . . . 4_464 ?
O1 N5 O2 Rb 131.8(5) . . . 4_454 ?
C N5 O2 Rb -47.2(6) . . . 4_454 ?
Rb N5 O2 Rb 153.8(5) 4_464 . . 4_454 ?
O2 N5 O1 Rb -146.9(5) . . . 2_564 ?
C N5 O1 Rb 32.1(6) . . . 2_564 ?
Rb N5 O1 Rb -162.2(3) 4_464 . . 2_564 ?
N1 N2 Rb O2 56.7(7) . . . 4_565 ?
N3 N2 Rb O2 -140.8(4) . . . 4_565 ?
Rb N2 Rb O2 -2.55(15) 1_565 . . 4_565 ?
N1 N2 Rb O1 -172.4(8) . . . 2_565 ?
N3 N2 Rb O1 -9.8(4) . . . 2_565 ?
Rb N2 Rb O1 128.36(16) 1_565 . . 2_565 ?
N1 N2 Rb O2 -110.0(10) . . . 4 ?
N3 N2 Rb O2 52.5(9) . . . 4 ?
Rb N2 Rb O2 -169.3(6) 1_565 . . 4 ?
N1 N2 Rb N4 -23.2(7) . . . 3_545 ?
N3 N2 Rb N4 139.4(3) . . . 3_545 ?
Rb N2 Rb N4 -82.45(15) 1_565 . . 3_545 ?
N1 N2 Rb N1 132.8(8) . . . 2_565 ?
N3 N2 Rb N1 -64.6(3) . . . 2_565 ?
Rb N2 Rb N1 73.57(13) 1_565 . . 2_565 ?
N1 N2 Rb N1 -109.7(7) . . . 1_545 ?
N3 N2 Rb N1 52.8(3) . . . 1_545 ?
Rb N2 Rb N1 -169.01(16) 1_565 . . 1_545 ?
N1 N2 Rb N4 73.7(8) . . . 4 ?
N3 N2 Rb N4 -123.7(3) . . . 4 ?
Rb N2 Rb N4 14.5(3) 1_565 . . 4 ?
N1 N2 Rb N3 -17.4(8) . . . 3_545 ?
N3 N2 Rb N3 145.1(4) . . . 3_545 ?
Rb N2 Rb N3 -76.71(16) 1_565 . . 3_545 ?
N1 N2 Rb N2 -120.7(7) . . . 1_545 ?
N3 N2 Rb N2 41.8(4) . . . 1_545 ?
Rb N2 Rb N2 180.0 1_565 . . 1_545 ?
N1 N2 Rb N3 -162.5(10) . . . . ?
Rb N2 Rb N3 138.2(4) 1_565 . . . ?
N1 N2 Rb N5 47.9(7) . . . 4_565 ?
N3 N2 Rb N5 -149.6(4) . . . 4_565 ?
Rb N2 Rb N5 -11.40(12) 1_565 . . 4_565 ?
N4 N3 Rb O2 73.4(14) . . . 4_565 ?
N2 N3 Rb O2 36.8(4) . . . 4_565 ?
Rb N3 Rb O2 -97.1(3) 3_455 . . 4_565 ?
N4 N3 Rb O1 -154.8(14) . . . 2_565 ?
N2 N3 Rb O1 168.6(4) . . . 2_565 ?
Rb N3 Rb O1 34.7(2) 3_455 . . 2_565 ?
N4 N3 Rb O2 -123.8(13) . . . 4 ?
N2 N3 Rb O2 -160.4(3) . . . 4 ?
Rb N3 Rb O2 65.7(3) 3_455 . . 4 ?
N4 N3 Rb N2 36.6(12) . . . . ?
Rb N3 Rb N2 -133.9(5) 3_455 . . . ?
N4 N3 Rb N4 -8.2(14) . . . 3_545 ?
N2 N3 Rb N4 -44.9(4) . . . 3_545 ?
Rb N3 Rb N4 -178.8(2) 3_455 . . 3_545 ?
N4 N3 Rb N1 144.5(14) . . . 2_565 ?
N2 N3 Rb N1 107.8(4) . . . 2_565 ?
Rb N3 Rb N1 -26.1(2) 3_455 . . 2_565 ?
N4 N3 Rb N1 -86.6(14) . . . 1_545 ?
N2 N3 Rb N1 -123.3(4) . . . 1_545 ?
Rb N3 Rb N1 102.9(2) 3_455 . . 1_545 ?
N4 N3 Rb N4 123.3(12) . . . 4 ?
N2 N3 Rb N4 86.7(4) . . . 4 ?
Rb N3 Rb N4 -47.2(4) 3_455 . . 4 ?
N4 N3 Rb N3 -9.5(16) . . . 3_545 ?
N2 N3 Rb N3 -46.1(5) . . . 3_545 ?
Rb N3 Rb N3 180.0 3_455 . . 3_545 ?
N4 N3 Rb N2 -103.0(14) . . . 1_545 ?
N2 N3 Rb N2 -139.6(4) . . . 1_545 ?
Rb N3 Rb N2 86.5(2) 3_455 . . 1_545 ?
N4 N3 Rb N5 68.2(14) . . . 4_565 ?
N2 N3 Rb N5 31.5(4) . . . 4_565 ?
Rb N3 Rb N5 -102.4(2) 3_455 . . 4_565 ?
